data_2202823
loop_
_publ_author_name
'Daqing Shi'
'Juxian Wang'
'Chunling Shi'
'Liangce Rong'
'Xiangshan Wang'
'Hongwen Hu'

_publ_section_title
;
 2-Chloro-6-methyl-8,9-diphenylimidazo[1,2-<i>c</i>]quinazoline
;
_journal_issue 11
_journal_name_full 'Acta Crystallographica Section E'
_journal_page_first o1594
_journal_page_last o1595
_journal_paper_doi 10.1107/S1600536803021482
_journal_volume 59
_journal_year 2003
_chemical_formula_iupac 'C23 H16 Cl N3'
_chemical_formula_moiety 'C23 H16 Cl N3'
_chemical_formula_sum 'C23 H16 Cl N3'
_chemical_formula_weight 369.84
_chemical_melting_point 452.5(5)
_chemical_name_systematic
;
2-chloro-6-methyl-8,9-diphenylimidazo[1,2-c]quinazoline
;
_space_group_IT_number 14
_symmetry_cell_setting monoclinic
_symmetry_space_group_name_Hall '-P 2ybc'
_symmetry_space_group_name_H-M 'P 1 21/c 1'
_atom_sites_solution_hydrogens geom
_atom_sites_solution_primary direct
_atom_sites_solution_secondary difmap
_cell_angle_alpha 90.00
_cell_angle_beta 94.700(10)
_cell_angle_gamma 90.00
_cell_formula_units_Z 8
_cell_length_a 7.7890(10)
_cell_length_b 17.777(2)
_cell_length_c 26.040(3)
_cell_measurement_reflns_used 35
_cell_measurement_temperature 291(2)
_cell_measurement_theta_max 14.88
_cell_measurement_theta_min 2.91
_cell_volume 3593.5(7)
_computing_cell_refinement XSCANS
_computing_data_collection 'XSCANS (Siemens, 1994)'
_computing_data_reduction 'SHELXTL (Sheldrick, 1997)'
_computing_molecular_graphics SHELXTL
_computing_publication_material SHELXTL
_computing_structure_refinement SHELXTL
_computing_structure_solution SHELXTL
_diffrn_ambient_temperature 291(2)
_diffrn_measured_fraction_theta_full 1.000
_diffrn_measured_fraction_theta_max 1.000
_diffrn_measurement_device_type 'Siemens P4'
_diffrn_measurement_method '\w scans'
_diffrn_radiation_monochromator graphite
_diffrn_radiation_source 'normal-focus sealed tube'
_diffrn_radiation_type MoK\a
_diffrn_radiation_wavelength 0.71073
_diffrn_reflns_av_R_equivalents 0.0111
_diffrn_reflns_av_sigmaI/netI 0.0589
_diffrn_reflns_limit_h_max 9
_diffrn_reflns_limit_h_min 0
_diffrn_reflns_limit_k_max 21
_diffrn_reflns_limit_k_min 0
_diffrn_reflns_limit_l_max 30
_diffrn_reflns_limit_l_min -30
_diffrn_reflns_number 7325
_diffrn_reflns_theta_full 25.00
_diffrn_reflns_theta_max 25.00
_diffrn_reflns_theta_min 1.39
_diffrn_standards_decay_% 1.93
_diffrn_standards_interval_count 97
_diffrn_standards_number 3
_exptl_absorpt_coefficient_mu 0.225
_exptl_absorpt_correction_T_max 0.926
_exptl_absorpt_correction_T_min 0.882
_exptl_absorpt_correction_type psi-scan
_exptl_absorpt_process_details '(XSCANS; Siemens, 1994)'
_exptl_crystal_colour colorless
_exptl_crystal_density_diffrn 1.367
_exptl_crystal_density_method 'not measured'
_exptl_crystal_description block
_exptl_crystal_F_000 1536
_exptl_crystal_size_max 0.54
_exptl_crystal_size_mid 0.48
_exptl_crystal_size_min 0.34
_refine_diff_density_max 0.136
_refine_diff_density_min -0.225
_refine_ls_extinction_coef 0.0035(2)
_refine_ls_extinction_expression Fc^*^=kFc[1+0.001xFc^2^\l^3^/sin(2\q)]^-1/4^
_refine_ls_extinction_method SHELXTL
_refine_ls_goodness_of_fit_ref 0.795
_refine_ls_hydrogen_treatment constr
_refine_ls_matrix_type full
_refine_ls_number_parameters 490
_refine_ls_number_reflns 6330
_refine_ls_number_restraints 0
_refine_ls_restrained_S_all 0.795
_refine_ls_R_factor_all 0.0983
_refine_ls_R_factor_gt 0.0391
_refine_ls_shift/su_max 0.001
_refine_ls_shift/su_mean 0.000
_refine_ls_structure_factor_coef Fsqd
_refine_ls_weighting_details 'calc w=1/[\s^2^(Fo^2^)+(0.0384P)^2^] where P=(Fo^2^+2Fc^2^)/3'
_refine_ls_weighting_scheme calc
_refine_ls_wR_factor_gt 0.0747
_refine_ls_wR_factor_ref 0.0868
_reflns_number_gt 3063
_reflns_number_total 6330
_reflns_threshold_expression I>2\s(I)
_cod_data_source_file ob6307.cif
_cod_data_source_block I
_cod_depositor_comments
;
The following automatic conversions were performed:
'_symmetry_cell_setting' value 'Monoclinic' changed to 'monoclinic'
according to '/home/saulius/struct/CIF-dictionaries/cif_core.dic'
dictionary named 'cif_core.dic' version 2.4.1 from 2010-06-29.

Automatic conversion script
Id: cif_fix_enum 1527 2010-12-29 10:47:43Z saulius 

The following automatic conversions were performed:

'_chemical_melting_point' value '452-453' was changed to '452.5(5)' -
the average value was taken and precision was estimated.

Automatic conversion script
Id: cif_fix_values 1646 2011-03-28 12:23:43Z adriana 

The following automatic conversions were performed:

'_chemical_melting_point' value '452-453' was changed to '452.5(5)' -
the average value was taken and precision was
estimated.

'_symmetry_cell_setting' value 'Monoclinic' changed to
'monoclinic' according to
/home/saulius/struct/CIF-dictionaries/cif_core.dic dictionary named
'cif_core.dic' version 2.4.1 from 2010-06-29.

Automatic conversion script
Id: cif_fix_values 1715 2011-07-08 13:25:40Z adriana 
;
_cod_original_cell_volume 3593.7(9)
_cod_original_sg_symbol_H-M 'P 21/c'
_cod_database_code 2202823
_cod_database_fobs_code 2202823

loop_
_symmetry_equiv_pos_as_xyz
'x, y, z'
'-x, y+1/2, -z+1/2'
'-x, -y, -z'
'x, -y-1/2, z-1/2'

loop_
_atom_site_label
_atom_site_fract_x
_atom_site_fract_y
_atom_site_fract_z
_atom_site_U_iso_or_equiv
_atom_site_adp_type
_atom_site_calc_flag
_atom_site_refinement_flags
_atom_site_occupancy
_atom_site_disorder_assembly
_atom_site_disorder_group
_atom_site_type_symbol
Cl 0.31998(9) 0.76302(4) 0.53087(3) 0.0816(2) Uani d . 1 . . Cl
N1 0.3554(2) 0.46802(10) 0.42845(7) 0.0593(5) Uani d . 1 . . N
N2 0.6123(2) 0.50260(9) 0.39244(7) 0.0472(5) Uani d . 1 . . N
N3 0.7484(2) 0.61308(9) 0.40530(7) 0.0508(5) Uani d . 1 . . N
C1 0.3512(3) 0.53833(13) 0.45174(9) 0.0553(6) Uani d . 1 . . C
C2 0.2160(3) 0.55456(15) 0.48200(9) 0.0698(7) Uani d . 1 . . C
H2 0.1315 0.5186 0.4861 0.084 Uiso calc R 1 . . H
C3 0.2067(3) 0.62306(15) 0.50567(9) 0.0721(8) Uani d . 1 . . C
H3 0.1162 0.6335 0.5257 0.087 Uiso calc R 1 . . H
C4 0.3333(3) 0.67714(14) 0.49964(9) 0.0622(7) Uani d . 1 . . C
C5 0.4667(3) 0.66296(12) 0.46996(9) 0.0570(6) Uani d . 1 . . C
H5 0.5500 0.6994 0.4659 0.068 Uiso calc R 1 . . H
C6 0.4761(3) 0.59334(12) 0.44600(8) 0.0503(6) Uani d . 1 . . C
C7 0.6132(3) 0.57348(12) 0.41533(8) 0.0486(6) Uani d . 1 . . C
C8 0.4797(3) 0.45110(12) 0.40057(9) 0.0535(6) Uani d . 1 . . C
C9 0.7638(3) 0.49878(11) 0.36624(8) 0.0456(6) Uani d . 1 . . C
C10 0.8428(3) 0.56719(11) 0.37502(8) 0.0461(6) Uani d . 1 . . C
C11 0.8166(3) 0.43284(11) 0.33675(8) 0.0467(6) Uani d . 1 . . C
C12 0.7370(3) 0.41576(12) 0.28860(9) 0.0577(6) Uani d . 1 . . C
H12 0.6484 0.4463 0.2744 0.069 Uiso calc R 1 . . H
C13 0.7875(3) 0.35397(13) 0.26133(9) 0.0662(7) Uani d . 1 . . C
H13 0.7325 0.3431 0.2291 0.079 Uiso calc R 1 . . H
C14 0.9183(4) 0.30872(13) 0.28162(10) 0.0689(8) Uani d . 1 . . C
H14 0.9504 0.2664 0.2637 0.083 Uiso calc R 1 . . H
C15 1.0020(3) 0.32625(12) 0.32867(10) 0.0648(7) Uani d . 1 . . C
H15 1.0932 0.2964 0.3420 0.078 Uiso calc R 1 . . H
C16 0.9519(3) 0.38774(12) 0.35632(8) 0.0545(6) Uani d . 1 . . C
H16 1.0092 0.3989 0.3882 0.065 Uiso calc R 1 . . H
C17 1.0036(3) 0.59804(11) 0.35697(8) 0.0456(6) Uani d . 1 . . C
C18 1.0557(3) 0.66954(11) 0.37360(8) 0.0542(6) Uani d . 1 . . C
H18 0.9905 0.6954 0.3962 0.065 Uiso calc R 1 . . H
C19 1.2016(3) 0.70281(13) 0.35730(9) 0.0650(7) Uani d . 1 . . C
H19 1.2331 0.7508 0.3687 0.078 Uiso calc R 1 . . H
C20 1.3003(3) 0.66521(14) 0.32439(10) 0.0696(8) Uani d . 1 . . C
H20 1.3992 0.6875 0.3136 0.084 Uiso calc R 1 . . H
C21 1.2523(3) 0.59447(14) 0.30736(9) 0.0682(7) Uani d . 1 . . C
H21 1.3191 0.5689 0.2850 0.082 Uiso calc R 1 . . H
C22 1.1049(3) 0.56114(12) 0.32335(8) 0.0577(7) Uani d . 1 . . C
H22 1.0734 0.5134 0.3114 0.069 Uiso calc R 1 . . H
C23 0.4808(3) 0.37564(12) 0.37614(9) 0.0691(7) Uani d . 1 . . C
H23A 0.3985 0.3438 0.3910 0.083 Uiso calc R 1 . . H
H23B 0.5936 0.3540 0.3818 0.083 Uiso calc R 1 . . H
H23C 0.4508 0.3804 0.3398 0.083 Uiso calc R 1 . . H
Cl' -0.17754(10) 0.75994(4) 0.53180(3) 0.0955(3) Uani d . 1 . . Cl
N1' -0.1547(2) 1.04812(11) 0.41982(8) 0.0639(6) Uani d . 1 . . N
N2' 0.1019(2) 1.01240(9) 0.38499(7) 0.0482(5) Uani d . 1 . . N
N3' 0.2419(2) 0.90328(9) 0.40045(7) 0.0504(5) Uani d . 1 . . N
C1' -0.1554(3) 0.97976(14) 0.44558(9) 0.0571(6) Uani d . 1 . . C
C2' -0.2881(3) 0.96504(16) 0.47769(10) 0.0762(8) Uani d . 1 . . C
H2' -0.3727 1.0011 0.4814 0.091 Uiso calc R 1 . . H
C3' -0.2937(3) 0.89830(17) 0.50352(10) 0.0796(8) Uani d . 1 . . C
H3' -0.3818 0.8891 0.5248 0.096 Uiso calc R 1 . . H
C4' -0.1681(3) 0.84436(14) 0.49802(9) 0.0659(7) Uani d . 1 . . C
C5' -0.0365(3) 0.85649(13) 0.46739(8) 0.0582(6) Uani d . 1 . . C
H5' 0.0476 0.8200 0.4642 0.070 Uiso calc R 1 . . H
C6' -0.0307(3) 0.92476(13) 0.44098(8) 0.0513(6) Uani d . 1 . . C
C7' 0.1057(3) 0.94273(12) 0.40925(8) 0.0470(6) Uani d . 1 . . C
C8' -0.0326(3) 1.06344(12) 0.39091(9) 0.0572(6) Uani d . 1 . . C
C9' 0.2530(3) 1.01581(11) 0.35889(8) 0.0479(6) Uani d . 1 . . C
C10' 0.3350(3) 0.94790(11) 0.36922(8) 0.0459(6) Uani d . 1 . . C
C11' 0.3074(3) 1.08175(11) 0.32978(8) 0.0469(6) Uani d . 1 . . C
C12' 0.2349(3) 1.09708(12) 0.28028(9) 0.0583(7) Uani d . 1 . . C
H12' 0.1524 1.0647 0.2647 0.070 Uiso calc R 1 . . H
C13' 0.2843(3) 1.15997(13) 0.25407(9) 0.0670(7) Uani d . 1 . . C
H13' 0.2340 1.1701 0.2212 0.080 Uiso calc R 1 . . H
C14' 0.4069(3) 1.20746(13) 0.27636(10) 0.0648(7) Uani d . 1 . . C
H14' 0.4378 1.2504 0.2589 0.078 Uiso calc R 1 . . H
C15' 0.4842(3) 1.19182(12) 0.32420(10) 0.0632(7) Uani d . 1 . . C
H15' 0.5703 1.2233 0.3388 0.076 Uiso calc R 1 . . H
C16' 0.4348(3) 1.12938(12) 0.35101(9) 0.0542(6) Uani d . 1 . . C
H16' 0.4877 1.1193 0.3836 0.065 Uiso calc R 1 . . H
C17' 0.4972(3) 0.91750(11) 0.35208(8) 0.0459(6) Uani d . 1 . . C
C18' 0.5534(3) 0.84765(12) 0.37075(8) 0.0530(6) Uani d . 1 . . C
H18' 0.4893 0.8225 0.3940 0.064 Uiso calc R 1 . . H
C19' 0.7006(3) 0.81491(13) 0.35578(9) 0.0612(7) Uani d . 1 . . C
H19' 0.7344 0.7679 0.3686 0.073 Uiso calc R 1 . . H
C20' 0.7987(3) 0.85157(14) 0.32182(9) 0.0664(7) Uani d . 1 . . C
H20' 0.8992 0.8298 0.3118 0.080 Uiso calc R 1 . . H
C21' 0.7461(3) 0.92047(14) 0.30308(9) 0.0657(7) Uani d . 1 . . C
H21' 0.8118 0.9455 0.2802 0.079 Uiso calc R 1 . . H
C22' 0.5968(3) 0.95348(12) 0.31771(8) 0.0561(6) Uani d . 1 . . C
H22' 0.5629 1.0002 0.3044 0.067 Uiso calc R 1 . . H
C23' -0.0385(3) 1.13622(12) 0.36268(10) 0.0862(9) Uani d . 1 . . C
H23D -0.0674 1.1272 0.3267 0.103 Uiso calc R 1 . . H
H23E 0.0721 1.1602 0.3673 0.103 Uiso calc R 1 . . H
H23F -0.1239 1.1682 0.3758 0.103 Uiso calc R 1 . . H

loop_
_atom_site_aniso_label
_atom_site_aniso_U_11
_atom_site_aniso_U_22
_atom_site_aniso_U_33
_atom_site_aniso_U_12
_atom_site_aniso_U_13
_atom_site_aniso_U_23
Cl 0.0740(6) 0.0977(5) 0.0741(5) 0.0230(4) 0.0122(4) -0.0156(4)
N1 0.0458(14) 0.0673(13) 0.0653(14) -0.0038(10) 0.0083(11) 0.0091(11)
N2 0.0399(13) 0.0474(11) 0.0547(12) -0.0008(9) 0.0062(10) 0.0049(9)
N3 0.0457(13) 0.0493(11) 0.0585(12) 0.0013(10) 0.0114(10) 0.0004(9)
C1 0.0477(17) 0.0670(16) 0.0514(15) 0.0014(13) 0.0060(13) 0.0075(12)
C2 0.0515(18) 0.089(2) 0.0718(19) -0.0037(14) 0.0199(15) 0.0097(15)
C3 0.059(2) 0.100(2) 0.0590(18) 0.0156(16) 0.0172(15) 0.0035(16)
C4 0.0541(19) 0.0819(18) 0.0508(16) 0.0144(14) 0.0050(14) 0.0004(13)
C5 0.0507(18) 0.0672(16) 0.0536(15) 0.0065(12) 0.0081(13) 0.0029(12)
C6 0.0433(16) 0.0593(15) 0.0486(14) 0.0037(12) 0.0067(12) 0.0063(12)
C7 0.0473(17) 0.0473(14) 0.0514(14) 0.0014(12) 0.0051(12) 0.0064(11)
C8 0.0478(17) 0.0519(14) 0.0595(15) -0.0069(12) -0.0024(13) 0.0099(12)
C9 0.0406(15) 0.0500(14) 0.0463(13) 0.0029(11) 0.0043(11) 0.0035(11)
C10 0.0426(15) 0.0451(13) 0.0509(14) 0.0026(11) 0.0062(12) 0.0015(11)
C11 0.0494(15) 0.0415(12) 0.0492(14) -0.0014(11) 0.0047(12) 0.0026(11)
C12 0.0644(18) 0.0512(14) 0.0568(16) 0.0021(12) 0.0003(14) 0.0050(12)
C13 0.085(2) 0.0614(16) 0.0521(16) -0.0100(15) 0.0066(15) -0.0036(13)
C14 0.089(2) 0.0484(15) 0.072(2) 0.0009(15) 0.0265(17) -0.0030(14)
C15 0.0634(19) 0.0525(16) 0.0798(19) 0.0114(13) 0.0147(16) 0.0081(14)
C16 0.0539(16) 0.0553(14) 0.0543(15) 0.0022(12) 0.0050(13) 0.0060(12)
C17 0.0416(15) 0.0476(13) 0.0475(14) 0.0012(11) 0.0036(12) 0.0051(11)
C18 0.0456(16) 0.0513(14) 0.0656(16) 0.0014(12) 0.0044(13) 0.0007(12)
C19 0.0571(19) 0.0591(15) 0.0787(19) -0.0114(14) 0.0052(15) 0.0041(14)
C20 0.0555(19) 0.0782(19) 0.0767(19) -0.0143(15) 0.0144(16) 0.0144(15)
C21 0.064(2) 0.0776(18) 0.0662(18) -0.0037(15) 0.0251(15) 0.0000(14)
C22 0.0563(18) 0.0591(15) 0.0590(16) -0.0033(13) 0.0131(14) -0.0008(12)
C23 0.0607(18) 0.0618(16) 0.0864(19) -0.0165(13) 0.0159(15) 0.0018(14)
Cl' 0.0724(6) 0.1373(7) 0.0779(5) -0.0182(5) 0.0125(4) 0.0366(5)
N1' 0.0484(15) 0.0665(14) 0.0782(15) -0.0006(11) 0.0143(12) -0.0167(11)
N2' 0.0398(13) 0.0492(11) 0.0564(12) -0.0022(9) 0.0078(10) -0.0081(9)
N3' 0.0432(13) 0.0534(11) 0.0555(12) -0.0005(10) 0.0101(10) -0.0005(9)
C1' 0.0441(17) 0.0729(17) 0.0549(15) -0.0067(13) 0.0087(13) -0.0148(13)
C2' 0.0522(19) 0.103(2) 0.076(2) 0.0058(15) 0.0205(16) -0.0141(17)
C3' 0.0525(19) 0.125(3) 0.0647(19) -0.0080(18) 0.0235(15) 0.0013(18)
C4' 0.0513(19) 0.098(2) 0.0482(16) -0.0121(15) 0.0048(14) 0.0064(14)
C5' 0.0450(17) 0.0797(17) 0.0502(15) -0.0065(13) 0.0046(13) 0.0011(13)
C6' 0.0403(16) 0.0650(15) 0.0491(14) -0.0061(12) 0.0064(12) -0.0084(12)
C7' 0.0372(15) 0.0536(14) 0.0507(14) -0.0048(11) 0.0064(12) -0.0072(11)
C8' 0.0448(17) 0.0545(15) 0.0728(18) 0.0003(12) 0.0085(13) -0.0159(13)
C9' 0.0409(15) 0.0505(14) 0.0523(14) -0.0016(11) 0.0037(12) -0.0071(11)
C10' 0.0405(15) 0.0498(13) 0.0479(14) -0.0034(11) 0.0071(11) -0.0058(11)
C11' 0.0456(15) 0.0441(13) 0.0517(15) 0.0020(11) 0.0083(12) -0.0053(11)
C12' 0.0643(18) 0.0497(14) 0.0600(16) -0.0019(12) -0.0013(14) -0.0071(12)
C13' 0.079(2) 0.0624(16) 0.0588(17) 0.0043(15) -0.0002(15) 0.0006(13)
C14' 0.076(2) 0.0499(15) 0.0716(18) 0.0016(14) 0.0222(15) 0.0039(14)
C15' 0.0620(18) 0.0575(16) 0.0709(18) -0.0146(13) 0.0104(15) -0.0079(14)
C16' 0.0529(17) 0.0556(14) 0.0539(15) -0.0071(12) 0.0032(13) -0.0060(12)
C17' 0.0445(15) 0.0484(13) 0.0446(13) -0.0018(11) 0.0032(12) -0.0058(11)
C18' 0.0452(16) 0.0539(14) 0.0600(16) -0.0041(12) 0.0060(13) -0.0031(12)
C19' 0.0554(19) 0.0564(15) 0.0713(18) 0.0078(13) 0.0026(15) -0.0043(13)
C20' 0.0593(19) 0.0711(18) 0.0698(18) 0.0142(14) 0.0112(15) -0.0136(14)
C21' 0.0578(19) 0.0822(18) 0.0603(17) -0.0007(14) 0.0243(14) -0.0035(14)
C22' 0.0564(18) 0.0576(15) 0.0555(15) 0.0029(13) 0.0125(13) 0.0006(12)
C23' 0.070(2) 0.0565(16) 0.135(3) 0.0129(14) 0.0262(18) -0.0038(16)

loop_
_atom_type_symbol
_atom_type_description
_atom_type_scat_dispersion_real
_atom_type_scat_dispersion_imag
_atom_type_scat_source
C C 0.0033 0.0016 'International Tables Vol C Tables 4.2.6.8 and 6.1.1.4'
H H 0.0000 0.0000 'International Tables Vol C Tables 4.2.6.8 and 6.1.1.4'
N N 0.0061 0.0033 'International Tables Vol C Tables 4.2.6.8 and 6.1.1.4'
Cl Cl 0.1484 0.1585 'International Tables Vol C Tables 4.2.6.8 and 6.1.1.4'

loop_
_geom_angle_atom_site_label_1
_geom_angle_atom_site_label_2
_geom_angle_atom_site_label_3
_geom_angle
_geom_angle_publ_flag
C8 N1 C1 120.0(2) yes
C7 N2 C8 120.07(19) yes
C7 N2 C9 105.96(17) yes
C8 N2 C9 133.89(19) yes
C7 N3 C10 105.64(18) yes
N1 C1 C6 122.8(2) yes
N1 C1 C2 118.5(2) yes
C6 C1 C2 118.7(2) ?
C3 C2 C1 120.5(2) ?
C3 C2 H2 119.7 ?
C1 C2 H2 119.7 ?
C2 C3 C4 119.9(3) ?
C2 C3 H3 120.0 ?
C4 C3 H3 120.0 ?
C5 C4 C3 120.9(2) ?
C5 C4 Cl 120.2(2) ?
C3 C4 Cl 118.9(2) ?
C4 C5 C6 119.2(2) ?
C4 C5 H5 120.4 ?
C6 C5 H5 120.4 ?
C5 C6 C1 120.8(2) ?
C5 C6 C7 122.7(2) ?
C1 C6 C7 116.5(2) ?
N3 C7 N2 112.1(2) yes
N3 C7 C6 128.9(2) yes
N2 C7 C6 119.0(2) yes
N1 C8 N2 121.7(2) yes
N1 C8 C23 118.8(2) ?
N2 C8 C23 119.5(2) ?
C10 C9 N2 104.94(18) ?
C10 C9 C11 130.5(2) ?
N2 C9 C11 124.60(19) yes
C9 C10 N3 111.4(2) yes
C9 C10 C17 130.9(2) ?
N3 C10 C17 117.71(19) ?
C12 C11 C16 118.4(2) ?
C12 C11 C9 121.4(2) ?
C16 C11 C9 120.2(2) ?
C13 C12 C11 120.9(2) ?
C13 C12 H12 119.5 ?
C11 C12 H12 119.5 ?
C14 C13 C12 120.2(2) ?
C14 C13 H13 119.9 ?
C12 C13 H13 119.9 ?
C13 C14 C15 119.6(2) ?
C13 C14 H14 120.2 ?
C15 C14 H14 120.2 ?
C14 C15 C16 120.6(2) ?
C14 C15 H15 119.7 ?
C16 C15 H15 119.7 ?
C15 C16 C11 120.3(2) ?
C15 C16 H16 119.9 ?
C11 C16 H16 119.9 ?
C22 C17 C18 117.4(2) ?
C22 C17 C10 124.4(2) ?
C18 C17 C10 118.2(2) ?
C19 C18 C17 121.5(2) ?
C19 C18 H18 119.3 ?
C17 C18 H18 119.3 ?
C20 C19 C18 120.1(2) ?
C20 C19 H19 119.9 ?
C18 C19 H19 119.9 ?
C19 C20 C21 119.8(2) ?
C19 C20 H20 120.1 ?
C21 C20 H20 120.1 ?
C20 C21 C22 120.2(2) ?
C20 C21 H21 119.9 ?
C22 C21 H21 119.9 ?
C21 C22 C17 121.0(2) ?
C21 C22 H22 119.5 ?
C17 C22 H22 119.5 ?
C8 C23 H23A 109.5 ?
C8 C23 H23B 109.5 ?
H23A C23 H23B 109.5 ?
C8 C23 H23C 109.5 ?
H23A C23 H23C 109.5 ?
H23B C23 H23C 109.5 ?
C8' N1' C1' 120.0(2) ?
C7' N2' C8' 120.98(19) ?
C7' N2' C9' 105.66(17) ?
C8' N2' C9' 133.32(19) ?
C7' N3' C10' 105.52(18) ?
N1' C1' C6' 122.9(2) ?
N1' C1' C2' 118.9(2) ?
C6' C1' C2' 118.2(2) ?
C3' C2' C1' 120.6(3) ?
C3' C2' H2' 119.7 ?
C1' C2' H2' 119.7 ?
C2' C3' C4' 119.9(3) ?
C2' C3' H3' 120.1 ?
C4' C3' H3' 120.1 ?
C5' C4' C3' 121.4(2) ?
C5' C4' Cl' 119.6(2) ?
C3' C4' Cl' 118.9(2) ?
C4' C5' C6' 118.7(2) ?
C4' C5' H5' 120.7 ?
C6' C5' H5' 120.7 ?
C1' C6' C5' 121.2(2) ?
C1' C6' C7' 116.7(2) ?
C5' C6' C7' 122.1(2) ?
N3' C7' N2' 112.71(19) ?
N3' C7' C6' 129.2(2) ?
N2' C7' C6' 118.1(2) ?
N1' C8' N2' 121.3(2) ?
N1' C8' C23' 118.5(2) ?
N2' C8' C23' 120.1(2) ?
C10' C9' N2' 105.08(18) ?
C10' C9' C11' 130.2(2) ?
N2' C9' C11' 124.65(19) ?
C9' C10' N3' 111.0(2) ?
C9' C10' C17' 130.9(2) ?
N3' C10' C17' 118.09(19) ?
C16' C11' C12' 118.3(2) ?
C16' C11' C9' 120.5(2) ?
C12' C11' C9' 121.3(2) ?
C13' C12' C11' 120.5(2) ?
C13' C12' H12' 119.7 ?
C11' C12' H12' 119.7 ?
C14' C13' C12' 120.2(2) ?
C14' C13' H13' 119.9 ?
C12' C13' H13' 119.9 ?
C15' C14' C13' 120.1(2) ?
C15' C14' H14' 120.0 ?
C13' C14' H14' 120.0 ?
C14' C15' C16' 120.2(2) ?
C14' C15' H15' 119.9 ?
C16' C15' H15' 119.9 ?
C15' C16' C11' 120.6(2) ?
C15' C16' H16' 119.7 ?
C11' C16' H16' 119.7 ?
C22' C17' C18' 117.4(2) ?
C22' C17' C10' 124.3(2) ?
C18' C17' C10' 118.3(2) ?
C19' C18' C17' 121.8(2) ?
C19' C18' H18' 119.1 ?
C17' C18' H18' 119.1 ?
C18' C19' C20' 120.1(2) ?
C18' C19' H19' 119.9 ?
C20' C19' H19' 119.9 ?
C21' C20' C19' 119.1(2) ?
C21' C20' H20' 120.4 ?
C19' C20' H20' 120.4 ?
C20' C21' C22' 121.0(2) ?
C20' C21' H21' 119.5 ?
C22' C21' H21' 119.5 ?
C21' C22' C17' 120.6(2) ?
C21' C22' H22' 119.7 ?
C17' C22' H22' 119.7 ?
C8' C23' H23D 109.5 ?
C8' C23' H23E 109.5 ?
H23D C23' H23E 109.5 ?
C8' C23' H23F 109.5 ?
H23D C23' H23F 109.5 ?
H23E C23' H23F 109.5 ?

loop_
_geom_bond_atom_site_label_1
_geom_bond_atom_site_label_2
_geom_bond_site_symmetry_2
_geom_bond_distance
_geom_bond_publ_flag
Cl C4 . 1.737(2) ?
N1 C8 . 1.292(3) yes
N1 C1 . 1.391(3) yes
N2 C7 . 1.394(2) yes
N2 C8 . 1.409(3) yes
N2 C9 . 1.413(2) yes
N3 C7 . 1.311(2) yes
N3 C10 . 1.387(2) yes
C1 C6 . 1.396(3) ?
C1 C2 . 1.396(3) ?
C2 C3 . 1.369(3) ?
C2 H2 . 0.9300 ?
C3 C4 . 1.395(3) ?
C3 H3 . 0.9300 ?
C4 C5 . 1.368(3) ?
C5 C6 . 1.391(3) ?
C5 H5 . 0.9300 ?
C6 C7 . 1.429(3) yes
C8 C23 . 1.485(3) yes
C9 C10 . 1.374(3) yes
C9 C11 . 1.478(3) ?
C10 C17 . 1.478(3) ?
C11 C12 . 1.386(3) ?
C11 C16 . 1.388(3) ?
C12 C13 . 1.382(3) ?
C12 H12 . 0.9300 ?
C13 C14 . 1.370(3) ?
C13 H13 . 0.9300 ?
C14 C15 . 1.376(3) ?
C14 H14 . 0.9300 ?
C15 C16 . 1.383(3) ?
C15 H15 . 0.9300 ?
C16 H16 . 0.9300 ?
C17 C22 . 1.390(3) ?
C17 C18 . 1.393(3) ?
C18 C19 . 1.379(3) ?
C18 H18 . 0.9300 ?
C19 C20 . 1.371(3) ?
C19 H19 . 0.9300 ?
C20 C21 . 1.375(3) ?
C20 H20 . 0.9300 ?
C21 C22 . 1.386(3) ?
C21 H21 . 0.9300 ?
C22 H22 . 0.9300 ?
C23 H23A . 0.9600 ?
C23 H23B . 0.9600 ?
C23 H23C . 0.9600 ?
Cl' C4' . 1.744(2) ?
N1' C8' . 1.290(3) yes
N1' C1' . 1.388(3) yes
N2' C7' . 1.390(2) yes
N2' C8' . 1.404(3) yes
N2' C9' . 1.408(3) yes
N3' C7' . 1.307(2) yes
N3' C10' . 1.383(2) yes
C1' C6' . 1.390(3) ?
C1' C2' . 1.406(3) ?
C2' C3' . 1.366(3) ?
C2' H2' . 0.9300 ?
C3' C4' . 1.386(3) ?
C3' H3' . 0.9300 ?
C4' C5' . 1.367(3) ?
C5' C6' . 1.398(3) ?
C5' H5' . 0.9300 ?
C6' C7' . 1.435(3) yes
C8' C23' . 1.487(3) yes
C9' C10' . 1.382(3) yes
C9' C11' . 1.477(3) ?
C10' C17' . 1.476(3) ?
C11' C16' . 1.385(3) ?
C11' C12' . 1.391(3) ?
C12' C13' . 1.381(3) ?
C12' H12' . 0.9300 ?
C13' C14' . 1.368(3) ?
C13' H13' . 0.9300 ?
C14' C15' . 1.367(3) ?
C14' H14' . 0.9300 ?
C15' C16' . 1.382(3) ?
C15' H15' . 0.9300 ?
C16' H16' . 0.9300 ?
C17' C22' . 1.388(3) ?
C17' C18' . 1.391(3) ?
C18' C19' . 1.371(3) ?
C18' H18' . 0.9300 ?
C19' C20' . 1.379(3) ?
C19' H19' . 0.9300 ?
C20' C21' . 1.369(3) ?
C20' H20' . 0.9300 ?
C21' C22' . 1.384(3) ?
C21' H21' . 0.9300 ?
C22' H22' . 0.9300 ?
C23' H23D . 0.9600 ?
C23' H23E . 0.9600 ?
C23' H23F . 0.9600 ?

loop_
_geom_torsion_atom_site_label_1
_geom_torsion_atom_site_label_2
_geom_torsion_atom_site_label_3
_geom_torsion_atom_site_label_4
_geom_torsion
_geom_torsion_publ_flag
C8 N1 C1 C6 0.8(3) ?
C8 N1 C1 C2 -179.4(2) yes
N1 C1 C2 C3 180.0(2) ?
C6 C1 C2 C3 -0.2(4) ?
C1 C2 C3 C4 -0.1(4) ?
C2 C3 C4 C5 0.5(4) ?
C2 C3 C4 Cl -179.07(18) ?
C3 C4 C5 C6 -0.6(4) ?
Cl C4 C5 C6 178.97(17) ?
C4 C5 C6 C1 0.3(3) ?
C4 C5 C6 C7 -178.6(2) ?
N1 C1 C6 C5 179.9(2) ?
C2 C1 C6 C5 0.1(3) ?
N1 C1 C6 C7 -1.2(3) ?
C2 C1 C6 C7 179.0(2) ?
C10 N3 C7 N2 -0.6(2) ?
C10 N3 C7 C6 178.4(2) ?
C8 N2 C7 N3 177.70(18) ?
C9 N2 C7 N3 0.6(2) ?
C8 N2 C7 C6 -1.4(3) ?
C9 N2 C7 C6 -178.47(19) ?
C5 C6 C7 N3 1.4(4) yes
C1 C6 C7 N3 -177.5(2) ?
C5 C6 C7 N2 -179.66(19) ?
C1 C6 C7 N2 1.4(3) ?
C1 N1 C8 N2 -0.6(3) yes
C1 N1 C8 C23 -179.95(19) yes
C7 N2 C8 N1 1.0(3) ?
C9 N2 C8 N1 177.1(2) yes
C7 N2 C8 C23 -179.72(19) ?
C9 N2 C8 C23 -3.6(3) ?
C7 N2 C9 C10 -0.4(2) ?
C8 N2 C9 C10 -176.9(2) ?
C7 N2 C9 C11 179.39(19) ?
C8 N2 C9 C11 2.9(4) ?
N2 C9 C10 N3 0.1(2) ?
C11 C9 C10 N3 -179.7(2) ?
N2 C9 C10 C17 -178.5(2) ?
C11 C9 C10 C17 1.7(4) ?
C7 N3 C10 C9 0.3(2) ?
C7 N3 C10 C17 179.11(18) yes
C10 C9 C11 C12 -104.9(3) ?
N2 C9 C11 C12 75.3(3) yes
C10 C9 C11 C16 73.0(3) ?
N2 C9 C11 C16 -106.7(3) ?
C16 C11 C12 C13 2.0(3) ?
C9 C11 C12 C13 179.9(2) ?
C11 C12 C13 C14 -0.3(4) ?
C12 C13 C14 C15 -1.7(4) ?
C13 C14 C15 C16 1.9(4) ?
C14 C15 C16 C11 -0.3(4) ?
C12 C11 C16 C15 -1.7(3) ?
C9 C11 C16 C15 -179.7(2) ?
C9 C10 C17 C22 3.5(4) ?
N3 C10 C17 C22 -175.0(2) ?
C9 C10 C17 C18 -178.0(2) yes
N3 C10 C17 C18 3.4(3) ?
C22 C17 C18 C19 0.3(3) ?
C10 C17 C18 C19 -178.3(2) ?
C17 C18 C19 C20 -0.7(4) ?
C18 C19 C20 C21 0.5(4) ?
C19 C20 C21 C22 0.0(4) ?
C20 C21 C22 C17 -0.4(4) ?
C18 C17 C22 C21 0.3(3) ?
C10 C17 C22 C21 178.7(2) ?
C8' N1' C1' C6' -1.5(3) ?
C8' N1' C1' C2' 178.7(2) ?
N1' C1' C2' C3' 179.7(2) ?
C6' C1' C2' C3' -0.1(4) ?
C1' C2' C3' C4' -0.2(4) ?
C2' C3' C4' C5' 0.5(4) ?
C2' C3' C4' Cl' 179.5(2) ?
C3' C4' C5' C6' -0.5(4) ?
Cl' C4' C5' C6' -179.52(17) ?
N1' C1' C6' C5' -179.7(2) ?
C2' C1' C6' C5' 0.1(3) ?
N1' C1' C6' C7' 2.2(3) ?
C2' C1' C6' C7' -178.0(2) ?
C4' C5' C6' C1' 0.2(3) ?
C4' C5' C6' C7' 178.2(2) ?
C10' N3' C7' N2' 0.3(2) ?
C10' N3' C7' C6' -177.2(2) ?
C8' N2' C7' N3' -178.53(19) ?
C9' N2' C7' N3' -0.5(2) ?
C8' N2' C7' C6' -0.7(3) ?
C9' N2' C7' C6' 177.42(18) ?
C1' C6' C7' N3' 176.4(2) ?
C5' C6' C7' N3' -1.7(4) ?
C1' C6' C7' N2' -1.1(3) ?
C5' C6' C7' N2' -179.17(19) ?
C1' N1' C8' N2' -0.4(3) ?
C1' N1' C8' C23' 178.2(2) ?
C7' N2' C8' N1' 1.5(3) ?
C9' N2' C8' N1' -176.0(2) ?
C7' N2' C8' C23' -177.2(2) ?
C9' N2' C8' C23' 5.4(4) ?
C7' N2' C9' C10' 0.4(2) ?
C8' N2' C9' C10' 178.1(2) ?
C7' N2' C9' C11' -176.76(19) ?
C8' N2' C9' C11' 1.0(4) ?
N2' C9' C10' N3' -0.2(2) ?
C11' C9' C10' N3' 176.7(2) ?
N2' C9' C10' C17' 178.9(2) ?
C11' C9' C10' C17' -4.2(4) ?
C7' N3' C10' C9' -0.1(2) ?
C7' N3' C10' C17' -179.28(18) ?
C10' C9' C11' C16' -74.5(3) ?
N2' C9' C11' C16' 101.8(3) ?
C10' C9' C11' C12' 104.4(3) ?
N2' C9' C11' C12' -79.2(3) ?
C16' C11' C12' C13' -2.6(3) ?
C9' C11' C12' C13' 178.4(2) ?
C11' C12' C13' C14' 0.8(4) ?
C12' C13' C14' C15' 1.6(4) ?
C13' C14' C15' C16' -2.2(4) ?
C14' C15' C16' C11' 0.3(4) ?
C12' C11' C16' C15' 2.1(3) ?
C9' C11' C16' C15' -179.0(2) ?
C9' C10' C17' C22' -4.0(4) ?
N3' C10' C17' C22' 175.0(2) ?
C9' C10' C17' C18' 177.1(2) ?
N3' C10' C17' C18' -3.9(3) ?
C22' C17' C18' C19' -0.4(3) ?
C10' C17' C18' C19' 178.5(2) ?
C17' C18' C19' C20' 0.8(4) ?
C18' C19' C20' C21' -0.6(4) ?
C19' C20' C21' C22' 0.0(4) ?
C20' C21' C22' C17' 0.4(4) ?
C18' C17' C22' C21' -0.2(3) ?
C10' C17' C22' C21' -179.1(2) ?

loop_
_cod_related_entry_id
_cod_related_entry_database
_cod_related_entry_code
1 ChemSpider 10597906
